data_7706156
loop_
_publ_author_name
'Yang, Ting-Hai'
'Wang, Shu-Fan'
'Lin, Chen-Lan'
'Wang, Xin'
'Zhu, Binglong'
'Wu, Dayu'

_publ_section_title
;
 Ionothermal synthesis of octahedral lanthanoid coordination networks
 exhibiting slow magnetization relaxation and efficient photoluminescence.
;
_journal_issue 4
_journal_name_full 'Dalton transactions (Cambridge, England : 2003)'
_journal_page_first 1293
_journal_page_last 1299
_journal_paper_doi 10.1039/d0dt03353g
_journal_volume 50
_journal_year 2021
_chemical_formula_moiety 'C12 H15 O9 P3 Tb'
_chemical_formula_sum 'C12 H15 O9 P3 Tb'
_chemical_formula_weight 555.07
_space_group_IT_number 2
_space_group_name_Hall '-P 1'
_space_group_name_H-M_alt 'P -1'
_symmetry_cell_setting triclinic
_symmetry_space_group_name_Hall '-P 1'
_symmetry_space_group_name_H-M 'P -1'
_atom_sites_solution_hydrogens geom
_atom_sites_solution_primary direct
_atom_sites_solution_secondary difmap
_audit_creation_method SHELXL-97
_audit_update_record
;
2020-09-10 deposited with the CCDC.	2020-12-14 downloaded from the CCDC.
;
_cell_angle_alpha 67.655(2)
_cell_angle_beta 70.568(3)
_cell_angle_gamma 64.578(2)
_cell_formula_units_Z 2
_cell_length_a 9.0909(5)
_cell_length_b 9.4752(4)
_cell_length_c 12.1186(6)
_cell_measurement_reflns_used 5624
_cell_measurement_temperature 150(2)
_cell_measurement_theta_max 30.24
_cell_measurement_theta_min 2.98
_cell_volume 853.87(8)
_computing_cell_refinement 'Bruker FRAMBO'
_computing_data_collection 'Bruker FRAMBO'
_computing_data_reduction 'Bruker SAINT'
_computing_molecular_graphics 'Bruker SHELXTL'
_computing_publication_material 'Bruker SHELXTL'
_computing_structure_refinement 'Bruker SHELXTL'
_computing_structure_solution 'Bruker SHELXTL'
_diffrn_ambient_temperature 150(2)
_diffrn_measured_fraction_theta_full 0.987
_diffrn_measured_fraction_theta_max 0.987
_diffrn_measurement_device_type 'CCD area detector'
_diffrn_measurement_method 'phi and omega scans'
_diffrn_radiation_monochromator graphite
_diffrn_radiation_source 'fine-focus sealed tube'
_diffrn_radiation_type MoK\a
_diffrn_radiation_wavelength 0.71073
_diffrn_reflns_av_R_equivalents 0.0564
_diffrn_reflns_av_sigmaI/netI 0.0577
_diffrn_reflns_limit_h_max 13
_diffrn_reflns_limit_h_min -13
_diffrn_reflns_limit_k_max 13
_diffrn_reflns_limit_k_min -13
_diffrn_reflns_limit_l_max 17
_diffrn_reflns_limit_l_min -16
_diffrn_reflns_number 19233
_diffrn_reflns_theta_full 30.69
_diffrn_reflns_theta_max 30.69
_diffrn_reflns_theta_min 2.48
_exptl_absorpt_coefficient_mu 4.467
_exptl_absorpt_correction_T_max 0.7164
_exptl_absorpt_correction_T_min 0.6162
_exptl_absorpt_correction_type multi-scan
_exptl_absorpt_process_details 'SADABS(Bruker, 2000)'
_exptl_crystal_colour colourless
_exptl_crystal_density_diffrn 2.159
_exptl_crystal_density_method 'not measured'
_exptl_crystal_description block
_exptl_crystal_F_000 538
_exptl_crystal_size_max 0.12
_exptl_crystal_size_mid 0.10
_exptl_crystal_size_min 0.08
_refine_diff_density_max 0.763
_refine_diff_density_min -0.780
_refine_diff_density_rms 0.157
_refine_ls_extinction_method none
_refine_ls_goodness_of_fit_ref 1.000
_refine_ls_hydrogen_treatment constr
_refine_ls_matrix_type full
_refine_ls_number_parameters 226
_refine_ls_number_reflns 5219
_refine_ls_number_restraints 0
_refine_ls_restrained_S_all 1.000
_refine_ls_R_factor_all 0.0402
_refine_ls_R_factor_gt 0.0322
_refine_ls_shift/su_max 0.003
_refine_ls_shift/su_mean 0.000
_refine_ls_structure_factor_coef Fsqd
_refine_ls_weighting_details 'calc w=1/[\s^2^(Fo^2^)+(0.0221P)^2^+0.0000P] where P=(Fo^2^+2Fc^2^)/3'
_refine_ls_weighting_scheme calc
_refine_ls_wR_factor_gt 0.0628
_refine_ls_wR_factor_ref 0.0659
_reflns_number_gt 4577
_reflns_number_total 5219
_reflns_threshold_expression >2sigma(I)
_cod_data_source_file d0dt03353g2.cif
_cod_data_source_block 1_CCDC2
_cod_depositor_comments
;
The following automatic conversions were performed:

data item '_symmetry_cell_setting' value 'Triclinic' was changed to
'triclinic' in accordance with the
/home/data/users/saulius/crontab/automatic-downloads/rss-feeds/RSC/lib/dictionaries/cif_core.dic
dictionary named 'cif_core.dic' version 2.4.2 last updated on
2011-04-26.

Automatic conversion script
Id: cif_fix_values 7556 2019-12-06 15:28:31Z antanas 

 Adding full bibliography for 7706154--7706156.cif.
;
_cod_original_cell_volume 853.87(7)
_cod_original_sg_symbol_H-M P-1
_cod_database_code 7706156

loop_
_symmetry_equiv_pos_as_xyz
'x, y, z'
'-x, -y, -z'

loop_
_atom_site_label
_atom_site_type_symbol
_atom_site_fract_x
_atom_site_fract_y
_atom_site_fract_z
_atom_site_U_iso_or_equiv
_atom_site_adp_type
_atom_site_occupancy
_atom_site_symmetry_multiplicity
_atom_site_calc_flag
_atom_site_refinement_flags
_atom_site_disorder_assembly
_atom_site_disorder_group
Tb1 Tb 0.161660(19) 1.198502(17) 0.006055(13) 0.01677(5) Uani 1 1 d . . .
P1 P 0.49435(11) 1.06779(10) 0.15291(7) 0.01898(17) Uani 1 1 d . . .
P2 P 0.22902(11) 0.58497(10) 0.84383(8) 0.02014(18) Uani 1 1 d . . .
P3 P 0.05592(11) 0.83337(10) 0.17736(7) 0.01761(17) Uani 1 1 d . . .
C1 C 0.5019(5) 1.0571(4) 0.3013(3) 0.0260(7) Uani 1 1 d . . .
H1A H 0.6179 1.0357 0.3029 0.031 Uiso 1 1 calc R . .
H1B H 0.4326 1.1641 0.3171 0.031 Uiso 1 1 calc R . .
C2 C 0.4433(4) 0.9286(4) 0.4017(3) 0.0224(7) Uani 1 1 d . . .
C3 C 0.5560(5) 0.7758(5) 0.4471(3) 0.0299(8) Uani 1 1 d . . .
H3 H 0.6716 0.7517 0.4135 0.036 Uiso 1 1 calc R . .
C4 C 0.5004(5) 0.6599(5) 0.5402(3) 0.0309(8) Uani 1 1 d . . .
H4 H 0.5792 0.5565 0.5695 0.037 Uiso 1 1 calc R . .
C5 C 0.3332(5) 0.6887(4) 0.5927(3) 0.0269(8) Uani 1 1 d . . .
C6 C 0.2755(5) 0.5609(4) 0.6955(3) 0.0297(8) Uani 1 1 d . . .
H6A H 0.3627 0.4533 0.6940 0.036 Uiso 1 1 calc R . .
H6B H 0.1746 0.5609 0.6809 0.036 Uiso 1 1 calc R . .
C7 C 0.2212(5) 0.8420(4) 0.5473(3) 0.0303(8) Uani 1 1 d . . .
H7 H 0.1058 0.8668 0.5820 0.036 Uiso 1 1 calc R . .
C8 C 0.2760(5) 0.9581(4) 0.4525(3) 0.0302(8) Uani 1 1 d . . .
H8 H 0.1970 1.0605 0.4215 0.036 Uiso 1 1 calc R . .
C9 C 0.1814(4) 0.6772(4) 0.2842(3) 0.0246(7) Uani 1 1 d . . .
H9A H 0.2724 0.5989 0.2418 0.029 Uiso 1 1 calc R . .
H9B H 0.2329 0.7279 0.3118 0.029 Uiso 1 1 calc R . .
C10 C 0.0869(4) 0.5851(4) 0.3948(3) 0.0218(7) Uani 1 1 d . . .
C11 C 0.0042(5) 0.6434(5) 0.4956(3) 0.0333(9) Uani 1 1 d . . .
H11 H 0.0061 0.7437 0.4939 0.040 Uiso 1 1 calc R . .
C12 C 0.0811(5) 0.4391(4) 0.4011(3) 0.0332(9) Uani 1 1 d . . .
H12 H 0.1364 0.3947 0.3338 0.040 Uiso 1 1 calc R . .
O1 O 0.3161(3) 1.1241(3) 0.1441(2) 0.0265(5) Uani 1 1 d . . .
O2 O 0.5703(3) 1.2052(3) 0.0659(2) 0.0299(6) Uani 1 1 d . . .
H2A H 0.6512 1.1699 0.0213 0.045 Uiso 1 1 d R . .
O3 O 0.6065(3) 0.9113(3) 0.1207(2) 0.0251(5) Uani 1 1 d . . .
O4 O 0.3963(3) 0.5803(3) 0.8564(2) 0.0334(6) Uani 1 1 d . . .
H4A H 0.3975 0.6488 0.8754 0.050 Uiso 1 1 d R . .
O5 O 0.1849(3) 0.4421(3) 0.9350(2) 0.0298(6) Uani 1 1 d . . .
O6 O 0.0918(3) 0.7465(3) 0.8537(2) 0.0266(5) Uani 1 1 d . . .
O7 O 0.1592(3) 0.9315(3) 0.08073(19) 0.0219(5) Uani 1 1 d . . .
O8 O -0.0880(3) 0.9467(3) 0.2528(2) 0.0336(6) Uani 1 1 d . . .
H8A H -0.0900 1.0497 0.2242 0.050 Uiso 1 1 d R . .
O9 O -0.0135(3) 0.7564(3) 0.1294(2) 0.0294(6) Uani 1 1 d . . .

loop_
_atom_site_aniso_label
_atom_site_aniso_U_11
_atom_site_aniso_U_22
_atom_site_aniso_U_33
_atom_site_aniso_U_23
_atom_site_aniso_U_13
_atom_site_aniso_U_12
Tb1 0.01989(8) 0.01608(8) 0.01496(8) -0.00159(6) -0.00342(6) -0.00924(6)
P1 0.0206(4) 0.0227(4) 0.0153(4) -0.0055(3) -0.0016(3) -0.0103(3)
P2 0.0223(4) 0.0164(4) 0.0202(4) -0.0042(3) -0.0001(3) -0.0092(3)
P3 0.0200(4) 0.0168(4) 0.0154(4) 0.0008(3) -0.0045(3) -0.0096(3)
C1 0.030(2) 0.0341(19) 0.0207(16) -0.0069(14) -0.0029(14) -0.0194(15)
C2 0.0253(18) 0.0297(18) 0.0149(15) -0.0070(13) -0.0028(13) -0.0124(14)
C3 0.0204(18) 0.041(2) 0.0232(17) -0.0097(15) -0.0006(14) -0.0087(15)
C4 0.029(2) 0.0314(19) 0.0254(18) -0.0021(15) -0.0074(15) -0.0084(15)
C5 0.033(2) 0.0327(19) 0.0184(16) -0.0097(14) -0.0021(14) -0.0142(16)
C6 0.038(2) 0.033(2) 0.0217(17) -0.0076(15) -0.0021(16) -0.0179(17)
C7 0.0220(18) 0.034(2) 0.032(2) -0.0102(16) 0.0001(15) -0.0103(15)
C8 0.0251(19) 0.0282(18) 0.0319(19) -0.0079(15) -0.0036(15) -0.0064(14)
C9 0.0238(18) 0.0262(17) 0.0210(16) 0.0023(13) -0.0075(14) -0.0117(14)
C10 0.0230(17) 0.0231(16) 0.0173(15) 0.0034(13) -0.0091(13) -0.0102(13)
C11 0.046(3) 0.0294(19) 0.0276(19) -0.0037(16) -0.0063(17) -0.0209(17)
C12 0.049(3) 0.0257(18) 0.0209(17) -0.0038(14) -0.0029(17) -0.0148(17)
O1 0.0227(13) 0.0348(14) 0.0234(12) -0.0073(10) -0.0081(10) -0.0092(10)
O2 0.0372(16) 0.0253(13) 0.0270(13) -0.0099(10) 0.0052(11) -0.0171(11)
O3 0.0275(13) 0.0260(12) 0.0200(11) -0.0074(10) 0.0030(10) -0.0126(10)
O4 0.0270(14) 0.0329(14) 0.0479(16) -0.0196(12) -0.0037(12) -0.0130(11)
O5 0.0387(16) 0.0214(12) 0.0265(13) -0.0016(10) -0.0015(11) -0.0162(11)
O6 0.0268(14) 0.0180(11) 0.0291(13) -0.0060(10) 0.0018(10) -0.0084(10)
O7 0.0254(13) 0.0187(11) 0.0183(11) -0.0008(9) 0.0008(9) -0.0124(9)
O8 0.0297(15) 0.0239(12) 0.0350(14) -0.0057(11) 0.0071(11) -0.0107(11)
O9 0.0393(16) 0.0285(13) 0.0279(13) 0.0021(11) -0.0172(12) -0.0192(12)

loop_
_atom_type_symbol
_atom_type_description
_atom_type_scat_dispersion_real
_atom_type_scat_dispersion_imag
_atom_type_scat_source
C C 0.0033 0.0016 'International Tables Vol C Tables 4.2.6.8 and 6.1.1.4'
H H 0.0000 0.0000 'International Tables Vol C Tables 4.2.6.8 and 6.1.1.4'
O O 0.0106 0.0060 'International Tables Vol C Tables 4.2.6.8 and 6.1.1.4'
P P 0.1023 0.0942 'International Tables Vol C Tables 4.2.6.8 and 6.1.1.4'
Tb Tb -0.1723 4.1537 'International Tables Vol C Tables 4.2.6.8 and 6.1.1.4'

loop_
_geom_angle_atom_site_label_1
_geom_angle_atom_site_label_2
_geom_angle_atom_site_label_3
_geom_angle
_geom_angle_site_symmetry_1
_geom_angle_site_symmetry_3
_geom_angle_publ_flag
O5 Tb1 O3 94.13(9) 1_564 2_675 ?
O5 Tb1 O1 90.36(9) 1_564 . ?
O3 Tb1 O1 89.28(9) 2_675 . ?
O5 Tb1 O9 95.60(9) 1_564 2_575 ?
O3 Tb1 O9 88.16(9) 2_675 2_575 ?
O1 Tb1 O9 173.67(8) . 2_575 ?
O5 Tb1 O6 99.80(9) 1_564 2_576 ?
O3 Tb1 O6 165.68(8) 2_675 2_576 ?
O1 Tb1 O6 93.90(9) . 2_576 ?
O9 Tb1 O6 87.20(9) 2_575 2_576 ?
O5 Tb1 O7 175.60(9) 1_564 . ?
O3 Tb1 O7 82.59(8) 2_675 . ?
O1 Tb1 O7 86.69(8) . . ?
O9 Tb1 O7 87.24(8) 2_575 . ?
O6 Tb1 O7 83.66(8) 2_576 . ?
O1 P1 O3 115.74(15) . . ?
O1 P1 O2 109.14(14) . . ?
O3 P1 O2 107.79(13) . . ?
O1 P1 C1 109.05(16) . . ?
O3 P1 C1 111.10(16) . . ?
O2 P1 C1 103.28(15) . . ?
O5 P2 O6 112.48(14) . . ?
O5 P2 O4 110.47(15) . . ?
O6 P2 O4 110.74(14) . . ?
O5 P2 C6 108.01(16) . . ?
O6 P2 C6 111.25(16) . . ?
O4 P2 C6 103.49(17) . . ?
O9 P3 O7 114.82(14) . . ?
O9 P3 O8 110.00(16) . . ?
O7 P3 O8 108.40(13) . . ?
O9 P3 C9 109.00(16) . . ?
O7 P3 C9 108.89(15) . . ?
O8 P3 C9 105.30(15) . . ?
C2 C1 P1 114.1(2) . . ?
C2 C1 H1A 108.7 . . ?
P1 C1 H1A 108.7 . . ?
C2 C1 H1B 108.7 . . ?
P1 C1 H1B 108.7 . . ?
H1A C1 H1B 107.6 . . ?
C8 C2 C3 118.0(3) . . ?
C8 C2 C1 121.1(3) . . ?
C3 C2 C1 120.9(3) . . ?
C4 C3 C2 120.2(3) . . ?
C4 C3 H3 119.9 . . ?
C2 C3 H3 119.9 . . ?
C3 C4 C5 122.3(3) . . ?
C3 C4 H4 118.9 . . ?
C5 C4 H4 118.9 . . ?
C4 C5 C7 117.2(3) . . ?
C4 C5 C6 121.4(3) . . ?
C7 C5 C6 121.4(3) . . ?
C5 C6 P2 115.3(3) . . ?
C5 C6 H6A 108.5 . . ?
P2 C6 H6A 108.5 . . ?
C5 C6 H6B 108.5 . . ?
P2 C6 H6B 108.5 . . ?
H6A C6 H6B 107.5 . . ?
C8 C7 C5 120.8(3) . . ?
C8 C7 H7 119.6 . . ?
C5 C7 H7 119.6 . . ?
C7 C8 C2 121.5(3) . . ?
C7 C8 H8 119.3 . . ?
C2 C8 H8 119.3 . . ?
C10 C9 P3 114.3(2) . . ?
C10 C9 H9A 108.7 . . ?
P3 C9 H9A 108.7 . . ?
C10 C9 H9B 108.7 . . ?
P3 C9 H9B 108.7 . . ?
H9A C9 H9B 107.6 . . ?
C12 C10 C11 117.0(3) . . ?
C12 C10 C9 122.2(3) . . ?
C11 C10 C9 120.8(3) . . ?
C10 C11 C12 122.3(3) . 2_566 ?
C10 C11 H11 118.8 . . ?
C12 C11 H11 118.8 2_566 . ?
C10 C12 C11 120.7(3) . 2_566 ?
C10 C12 H12 119.6 . . ?
C11 C12 H12 119.6 2_566 . ?
P1 O1 Tb1 140.25(14) . . ?
P1 O2 H2A 110.7 . . ?
P1 O3 Tb1 143.40(14) . 2_675 ?
P2 O4 H4A 119.7 . . ?
P2 O5 Tb1 157.96(16) . 1_546 ?
P2 O6 Tb1 130.04(13) . 2_576 ?
P3 O7 Tb1 139.79(13) . . ?
P3 O8 H8A 112.7 . . ?
P3 O9 Tb1 144.80(15) . 2_575 ?

loop_
_geom_bond_atom_site_label_1
_geom_bond_atom_site_label_2
_geom_bond_distance
_geom_bond_site_symmetry_2
_geom_bond_publ_flag
Tb1 O5 2.213(2) 1_564 ?
Tb1 O3 2.250(2) 2_675 ?
Tb1 O1 2.255(2) . ?
Tb1 O9 2.266(2) 2_575 ?
Tb1 O6 2.347(2) 2_576 ?
Tb1 O7 2.349(2) . ?
P1 O1 1.501(3) . ?
P1 O3 1.506(2) . ?
P1 O2 1.590(2) . ?
P1 C1 1.785(3) . ?
P2 O5 1.499(2) . ?
P2 O6 1.521(2) . ?
P2 O4 1.559(3) . ?
P2 C6 1.785(3) . ?
P3 O9 1.493(3) . ?
P3 O7 1.519(2) . ?
P3 O8 1.564(3) . ?
P3 C9 1.801(3) . ?
C1 C2 1.499(5) . ?
C1 H1A 0.9900 . ?
C1 H1B 0.9900 . ?
C2 C8 1.383(5) . ?
C2 C3 1.395(5) . ?
C3 C4 1.374(5) . ?
C3 H3 0.9500 . ?
C4 C5 1.386(5) . ?
C4 H4 0.9500 . ?
C5 C7 1.394(5) . ?
C5 C6 1.502(5) . ?
C6 H6A 0.9900 . ?
C6 H6B 0.9900 . ?
C7 C8 1.381(5) . ?
C7 H7 0.9500 . ?
C8 H8 0.9500 . ?
C9 C10 1.511(4) . ?
C9 H9A 0.9900 . ?
C9 H9B 0.9900 . ?
C10 C12 1.379(5) . ?
C10 C11 1.381(5) . ?
C11 C12 1.382(5) 2_566 ?
C11 H11 0.9500 . ?
C12 C11 1.382(5) 2_566 ?
C12 H12 0.9500 . ?
O2 H2A 0.7795 . ?
O3 Tb1 2.250(2) 2_675 ?
O4 H4A 0.7717 . ?
O5 Tb1 2.213(2) 1_546 ?
O6 Tb1 2.347(2) 2_576 ?
O8 H8A 0.8968 . ?
O9 Tb1 2.266(2) 2_575 ?

loop_
_geom_hbond_atom_site_label_D
_geom_hbond_atom_site_label_H
_geom_hbond_atom_site_label_A
_geom_hbond_distance_DH
_geom_hbond_distance_HA
_geom_hbond_distance_DA
_geom_hbond_angle_DHA
_geom_hbond_site_symmetry_A
O2 H2A O7 0.78 1.87 2.644(3) 175.0 2_675
O4 H4A O2 0.77 1.93 2.699(3) 171.0 2_676
O8 H8A O6 0.90 1.79 2.684(3) 171.9 2_576

loop_
_geom_torsion_atom_site_label_1
_geom_torsion_atom_site_label_2
_geom_torsion_atom_site_label_3
_geom_torsion_atom_site_label_4
_geom_torsion
_geom_torsion_site_symmetry_1
_geom_torsion_site_symmetry_2
_geom_torsion_site_symmetry_3
_geom_torsion_site_symmetry_4
_geom_torsion_publ_flag
O1 P1 C1 C2 66.7(3) . . . . ?
O3 P1 C1 C2 -62.1(3) . . . . ?
O2 P1 C1 C2 -177.4(3) . . . . ?
P1 C1 C2 C8 -84.0(4) . . . . ?
P1 C1 C2 C3 96.2(4) . . . . ?
C8 C2 C3 C4 -0.5(5) . . . . ?
C1 C2 C3 C4 179.3(3) . . . . ?
C2 C3 C4 C5 -0.2(6) . . . . ?
C3 C4 C5 C7 -0.1(6) . . . . ?
C3 C4 C5 C6 -179.2(3) . . . . ?
C4 C5 C6 P2 100.3(4) . . . . ?
C7 C5 C6 P2 -78.7(4) . . . . ?
O5 P2 C6 C5 -176.3(3) . . . . ?
O6 P2 C6 C5 59.8(3) . . . . ?
O4 P2 C6 C5 -59.1(3) . . . . ?
C4 C5 C7 C8 1.1(6) . . . . ?
C6 C5 C7 C8 -179.8(3) . . . . ?
C5 C7 C8 C2 -1.9(6) . . . . ?
C3 C2 C8 C7 1.6(5) . . . . ?
C1 C2 C8 C7 -178.2(3) . . . . ?
O9 P3 C9 C10 -62.0(3) . . . . ?
O7 P3 C9 C10 172.1(2) . . . . ?
O8 P3 C9 C10 56.0(3) . . . . ?
P3 C9 C10 C12 95.3(4) . . . . ?
P3 C9 C10 C11 -85.7(4) . . . . ?
C12 C10 C11 C12 0.0(7) . . . 2_566 ?
C9 C10 C11 C12 -179.0(4) . . . 2_566 ?
C11 C10 C12 C11 0.0(6) . . . 2_566 ?
C9 C10 C12 C11 179.0(4) . . . 2_566 ?
O3 P1 O1 Tb1 -60.4(3) . . . . ?
O2 P1 O1 Tb1 61.4(3) . . . . ?
C1 P1 O1 Tb1 173.5(2) . . . . ?
O5 Tb1 O1 P1 -79.1(2) 1_564 . . . ?
O3 Tb1 O1 P1 15.1(2) 2_675 . . . ?
O6 Tb1 O1 P1 -178.9(2) 2_576 . . . ?
O7 Tb1 O1 P1 97.7(2) . . . . ?
O1 P1 O3 Tb1 121.2(2) . . . 2_675 ?
O2 P1 O3 Tb1 -1.2(3) . . . 2_675 ?
C1 P1 O3 Tb1 -113.7(3) . . . 2_675 ?
O6 P2 O5 Tb1 136.4(4) . . . 1_546 ?
O4 P2 O5 Tb1 -99.3(5) . . . 1_546 ?
C6 P2 O5 Tb1 13.3(5) . . . 1_546 ?
O5 P2 O6 Tb1 4.2(2) . . . 2_576 ?
O4 P2 O6 Tb1 -119.96(19) . . . 2_576 ?
C6 P2 O6 Tb1 125.5(2) . . . 2_576 ?
O9 P3 O7 Tb1 119.9(2) . . . . ?
O8 P3 O7 Tb1 -3.5(3) . . . . ?
C9 P3 O7 Tb1 -117.6(2) . . . . ?
O3 Tb1 O7 P3 180.0(2) 2_675 . . . ?
O1 Tb1 O7 P3 90.3(2) . . . . ?
O9 Tb1 O7 P3 -91.5(2) 2_575 . . . ?
O6 Tb1 O7 P3 -4.0(2) 2_576 . . . ?
O7 P3 O9 Tb1 -51.9(3) . . . 2_575 ?
O8 P3 O9 Tb1 70.7(3) . . . 2_575 ?
C9 P3 O9 Tb1 -174.3(3) . . . 2_575 ?
